data_2200936
loop_
_publ_author_name
'Peters, R. Gregory'
'Golynskiy, Misha V.'
'Baughman, Russell G.'

_publ_section_title
;
 Tetracarbonylbis[(pentafluoroethyl)diphenylphosphine]chromium(0)
;
_journal_issue 2
_journal_name_full 'Acta Crystallographica Section E'
_journal_page_first m70
_journal_page_last m71
_journal_paper_doi 10.1107/S1600536802001356
_journal_volume 58
_journal_year 2002
_chemical_formula_iupac '[Cr (C14 H10 F5 P)2 (C O)4]'
_chemical_formula_sum 'C32 H20 Cr F10 O4 P2'
_chemical_formula_weight 772.44
_chemical_name_systematic
;
Tetracarbonyl{bis[(pentafluoroethyl)diphenylphosphine]}chromium(0)
;
_space_group_IT_number 2
_symmetry_cell_setting triclinic
_symmetry_space_group_name_Hall '-P 1'
_symmetry_space_group_name_H-M 'P -1'
_atom_sites_solution_hydrogens geom
_atom_sites_solution_primary direct
_atom_sites_solution_secondary difmap
_audit_creation_method SHELXL
_cell_angle_alpha 110.015(4)
_cell_angle_beta 93.301(4)
_cell_angle_gamma 102.208(3)
_cell_formula_units_Z 1
_cell_length_a 8.1720(3)
_cell_length_b 9.3069(4)
_cell_length_c 11.8450(5)
_cell_measurement_reflns_used 100
_cell_measurement_temperature 293(2)
_cell_measurement_theta_max 18.148
_cell_measurement_theta_min 10.46
_cell_volume 819.01(6)
_computing_cell_refinement
;
  XSCANS (Bruker, 1996)
;
_computing_data_collection
;
 XSCANS (Bruker, 1996)
;
_computing_data_reduction 'XSCANS (Bruker, 1996)'
_computing_molecular_graphics 'SHELXTL/PC (Sheldrick, 1990b)'
_computing_publication_material
;
 SHELXTL/PC (Sheldrick, 1990b) and SHELXL93
;
_computing_structure_refinement 'SHELXL93 (Sheldrick, 1993)'
_computing_structure_solution 'SHELXS86 (Sheldrick, 1990a)'
_diffrn_ambient_temperature 293(2)
_diffrn_measured_fraction_theta_full .99
_diffrn_measured_fraction_theta_max .99
_diffrn_measurement_device 'Siemens Bruker P4'
_diffrn_measurement_method \q/2\q
_diffrn_radiation_monochromator graphite
_diffrn_radiation_source 'normal-focus sealed tube'
_diffrn_radiation_type MoK\a
_diffrn_radiation_wavelength .71073
_diffrn_reflns_av_R_equivalents .0166
_diffrn_reflns_av_sigmaI/netI .0336
_diffrn_reflns_limit_h_max 1
_diffrn_reflns_limit_h_min -9
_diffrn_reflns_limit_k_max 10
_diffrn_reflns_limit_k_min -10
_diffrn_reflns_limit_l_max 14
_diffrn_reflns_limit_l_min -14
_diffrn_reflns_number 3507
_diffrn_reflns_theta_full 25.0
_diffrn_reflns_theta_max 24.99
_diffrn_reflns_theta_min 1.85
_diffrn_standards_decay_%
;
 ave. in \s(I)'s of 1.4
;
_diffrn_standards_interval_count 100
_diffrn_standards_number 3
_exptl_absorpt_coefficient_mu .540
_exptl_absorpt_correction_T_max .924
_exptl_absorpt_correction_T_min .873
_exptl_absorpt_correction_type integration
_exptl_absorpt_process_details '(XSCANS; Bruker, 1996)'
_exptl_crystal_colour 'pale yellow'
_exptl_crystal_density_diffrn 1.566
_exptl_crystal_density_meas ?
_exptl_crystal_description 'trapezoidal plate'
_exptl_crystal_F_000 388
_exptl_crystal_size_max .31
_exptl_crystal_size_mid .25
_exptl_crystal_size_min .19
_refine_diff_density_max .298
_refine_diff_density_min -.319
_refine_ls_extinction_method none
_refine_ls_goodness_of_fit_all 1.049
_refine_ls_goodness_of_fit_ref 1.079
_refine_ls_hydrogen_treatment constr
_refine_ls_matrix_type full
_refine_ls_number_parameters 223
_refine_ls_number_reflns 2842
_refine_ls_number_restraints 0
_refine_ls_restrained_S_all 1.057
_refine_ls_restrained_S_obs 1.079
_refine_ls_R_factor_all .0460
_refine_ls_R_factor_gt .0348
_refine_ls_shift/su_max <0.001
_refine_ls_shift/su_mean .000
_refine_ls_structure_factor_coef Fsqd
_refine_ls_weighting_details 'w = 1/[\s^2^(Fo^2^)+(0.0408P)^2^+0.4223P] where P = (Fo^2^+2Fc^2^)/3'
_refine_ls_weighting_scheme calc
_refine_ls_wR_factor_all .0941
_refine_ls_wR_factor_ref .0869
_reflns_number_gt 2366
_reflns_number_total 2847
_reflns_threshold_expression I>2\s(I)
_cod_data_source_file na6133.cif
_cod_data_source_block I
_cod_depositor_comments
;
The following automatic conversions were performed:
'_symmetry_cell_setting' value 'Triclinic' changed to 'triclinic'
according to '/home/saulius/struct/CIF-dictionaries/cif_core.dic'
dictionary named 'cif_core.dic' version 2.4.1 from 2010-06-29.

Automatic conversion script
Id: cif_fix_enum 1527 2010-12-29 10:47:43Z saulius 

The following automatic conversions were performed:

'_symmetry_cell_setting' value 'Triclinic' changed to 'triclinic'
according to /home/saulius/struct/CIF-dictionaries/cif_core.dic
dictionary named 'cif_core.dic' version 2.4.1 from
2010-06-29.

'_geom_torsion_publ_flag' value 'YES' changed to 'yes'
according to /home/saulius/struct/CIF-dictionaries/cif_core.dic
dictionary named 'cif_core.dic' version 2.4.1 from 2010-06-29 (3
times).

Automatic conversion script
Id: cif_fix_values 1715 2011-07-08 13:25:40Z adriana 

The following automatic conversions were performed:

'_exptl_crystal_density_meas' value 'not measured' was changed to '?'
- the value is perceived as not measured.

Automatic conversion script
Id: cif_fix_values 3008 2015-01-20 13:52:24Z robertas 
;
_cod_original_cell_volume 819.00(6)
_cod_database_code 2200936

loop_
_symmetry_equiv_pos_as_xyz
'x, y, z'
'-x, -y, -z'

loop_
_atom_site_aniso_label
_atom_site_aniso_U_11
_atom_site_aniso_U_22
_atom_site_aniso_U_33
_atom_site_aniso_U_12
_atom_site_aniso_U_13
_atom_site_aniso_U_23
Cr1 .0285(3) .0273(3) .0294(3) .0033(2) .0024(2) .0116(2)
P1 .0323(3) .0301(3) .0313(3) .0065(2) .0029(2) .0110(2)
O1 .0382(11) .0767(15) .0747(14) .0185(10) .0032(10) .0340(12)
O2 .0667(13) .0506(11) .0565(12) -.0041(10) .0098(10) .0305(10)
F1 .0646(11) .0530(10) .0636(11) .0170(8) .0185(9) -.0015(8)
F2 .0494(9) .0695(11) .0668(11) .0296(8) .0089(8) .0293(9)
F3 .085(2) .228(3) .120(2) .032(2) .0348(15) .129(2)
F4 .0724(13) .109(2) .120(2) .0391(13) .0603(13) .0453(15)
F5 .106(2) .0634(13) .136(2) .0025(12) .072(2) .0248(14)
C1 .0388(14) .0381(13) .0389(13) .0060(11) .0036(11) .0169(11)
C2 .0378(13) .0362(13) .0358(12) .0041(11) .0022(10) .0116(11)
C3 .0403(13) .0288(12) .0321(12) .0043(10) .0007(10) .0080(9)
C4 .0412(14) .0418(14) .0411(13) .0063(11) .0014(11) .0162(11)
C5 .0418(15) .054(2) .053(2) -.0020(13) .0009(12) .0206(13)
C6 .064(2) .0403(15) .064(2) -.0040(14) .009(2) .0211(14)
C7 .073(2) .044(2) .089(2) .016(2) .014(2) .038(2)
C8 .051(2) .0424(15) .072(2) .0155(13) .0111(14) .0281(14)
C9 .0390(13) .0426(14) .0325(12) .0082(11) .0029(10) .0148(11)
C10 .070(2) .045(2) .0437(15) .0067(14) -.0061(14) .0198(12)
C11 .101(3) .064(2) .060(2) .016(2) -.010(2) .036(2)
C12 .094(3) .086(3) .044(2) .022(2) -.015(2) .030(2)
C13 .075(2) .068(2) .0360(15) .009(2) -.0082(14) .0108(14)
C14 .058(2) .048(2) .0366(14) .0091(13) -.0010(12) .0110(12)
C15 .0429(14) .0466(15) .0441(14) .0147(12) .0101(12) .0118(12)
C16 .052(2) .075(2) .064(2) .020(2) .024(2) .029(2)

loop_
_atom_site_label
_atom_site_fract_x
_atom_site_fract_y
_atom_site_fract_z
_atom_site_U_iso_or_equiv
_atom_site_thermal_displace_type
_atom_site_calc_flag
_atom_site_refinement_flags
_atom_site_occupancy
_atom_site_disorder_group
_atom_site_type_symbol
Cr1 .0000 .0000 .0000 .0287(2) Uani d S 1 . Cr
P1 -.06311(7) -.21199(7) -.18557(5) .0315(2) Uani d . 1 . P
O1 .3516(2) -.0368(3) .0590(2) .0610(5) Uani d . 1 . O
O2 .1564(3) .2300(2) -.1172(2) .0579(5) Uani d . 1 . O
F1 .0624(2) -.4372(2) -.3458(2) .0658(5) Uani d . 1 . F
F2 .2208(2) -.3108(2) -.1710(2) .0583(4) Uani d . 1 . F
F3 .1595(3) -.1908(4) -.4115(3) .1266(11) Uani d . 1 . F
F4 .3654(3) -.2539(3) -.3463(2) .0949(7) Uani d . 1 . F
F5 .2970(3) -.0491(3) -.2373(2) .1052(9) Uani d . 1 . F
C1 .2191(3) -.0257(3) .0346(2) .0385(5) Uani d . 1 . C
C2 .0968(3) .1424(3) -.0742(2) .0379(5) Uani d . 1 . C
C3 -.1935(3) -.3929(3) -.1764(2) .0354(5) Uani d . 1 . C
C4 -.3663(3) -.4055(3) -.1797(2) .0419(6) Uani d . 1 . C
H4 -.4132(3) -.3224(3) -.1872(2) .080 Uiso d R 1 . H
C5 -.4714(4) -.5284(3) -.1588(3) .0516(7) Uani d . 1 . C
H5 -.5912(4) -.5397(3) -.1710(3) .080 Uiso d R 1 . H
C6 -.4049(4) -.6406(3) -.1344(3) .0581(8) Uani d . 1 . C
H6 -.4853(4) -.7335(3) -.1365(3) .080 Uiso d R 1 . H
C7 -.2341(4) -.6282(4) -.1296(3) .0643(9) Uani d . 1 . C
H7 -.1898(4) -.6923(4) -.0933(3) .080 Uiso d R 1 . H
C8 -.1280(4) -.5052(3) -.1497(3) .0525(7) Uani d . 1 . C
H8 -.0091(4) -.4989(3) -.1483(3) .080 Uiso d R 1 . H
C9 -.1737(3) -.2000(3) -.3201(2) .0381(5) Uani d . 1 . C
C10 -.1805(4) -.0555(3) -.3248(3) .0536(7) Uani d . 1 . C
H10 -.1331(4) .0395(3) -.2563(3) .080 Uiso d R 1 . H
C11 -.2628(5) -.0459(4) -.4268(3) .0731(10) Uani d . 1 . C
H11 -.2605(5) .0530(4) -.4360(3) .080 Uiso d R 1 . H
C12 -.3330(5) -.1791(4) -.5250(3) .0738(10) Uani d . 1 . C
H12 -.3988(5) -.1743(4) -.5926(3) .080 Uiso d R 1 . H
C13 -.3281(4) -.3242(4) -.5219(3) .0641(8) Uani d . 1 . C
H13 -.3734(4) -.4172(4) -.5924(3) .080 Uiso d R 1 . H
C14 -.2497(4) -.3361(3) -.4201(2) .0499(7) Uani d . 1 . C
H14 -.2520(4) -.4377(3) -.4160(2) .080 Uiso d R 1 . H
C15 .1193(3) -.2920(3) -.2571(2) .0451(6) Uani d . 1 . C
C16 .2370(4) -.1936(4) -.3133(3) .0611(8) Uani d . 1 . C

loop_
_atom_type_symbol
_atom_type_description
_atom_type_scat_dispersion_real
_atom_type_scat_dispersion_imag
_atom_type_scat_source
C C .0033 .0016 'International Tables Vol C Tables 4.2.6.8 and 6.1.1.4'
H H .0000 .0000 'International Tables Vol C Tables 4.2.6.8 and 6.1.1.4'
O O .0106 .0060 'International Tables Vol C Tables 4.2.6.8 and 6.1.1.4'
F F .0171 .0103 'International Tables Vol C Tables 4.2.6.8 and 6.1.1.4'
P P .1023 .0942 'International Tables Vol C Tables 4.2.6.8 and 6.1.1.4'
Cr Cr .3209 .6236 'International Tables Vol C Tables 4.2.6.8 and 6.1.1.4'

loop_
_geom_angle_atom_site_label_1
_geom_angle_atom_site_label_2
_geom_angle_atom_site_label_3
_geom_angle_site_symmetry_1
_geom_angle_site_symmetry_3
_geom_angle
_geom_angle_publ_flag
C1 Cr1 P1 . . 93.83(8) yes
C1 Cr1 C2 . . 88.55(10) yes
C2 Cr1 P1 . . 91.80(7) yes
C3 P1 Cr1 . . 113.08(8) yes
C9 P1 Cr1 . . 121.34(8) yes
C15 P1 Cr1 . . 118.45(8) yes
C3 P1 C9 . . 102.16(11) yes
C3 P1 C15 . . 99.58(11) yes
C9 P1 C15 . . 98.81(11) yes
O1 C1 Cr1 . . 177.7(2) yes
O2 C2 Cr1 . . 178.9(2) yes
C2 Cr1 C2 2 . 180.0 ?
C2 Cr1 C1 2 . 91.45(10) ?
C2 Cr1 C1 2 2 88.55(10) ?
C2 Cr1 C1 . 2 91.45(10) ?
C1 Cr1 C1 . 2 180.0 ?
C2 Cr1 P1 2 2 91.80(7) ?
C2 Cr1 P1 . 2 88.20(7) ?
C1 Cr1 P1 . 2 86.17(8) ?
C1 Cr1 P1 2 2 93.83(8) ?
C2 Cr1 P1 2 . 88.20(7) ?
C1 Cr1 P1 2 . 86.17(8) ?
P1 Cr1 P1 2 . 180.0 ?
C8 C3 C4 . . 118.5(2) ?
C8 C3 P1 . . 123.9(2) ?
C4 C3 P1 . . 117.0(2) ?
C5 C4 C3 . . 120.9(3) ?
C6 C5 C4 . . 119.9(3) ?
C7 C6 C5 . . 119.6(3) ?
C6 C7 C8 . . 120.9(3) ?
C7 C8 C3 . . 120.2(3) ?
C10 C9 C14 . . 118.8(2) ?
C10 C9 P1 . . 120.3(2) ?
C14 C9 P1 . . 120.9(2) ?
C9 C10 C11 . . 120.5(3) ?
C12 C11 C10 . . 120.3(3) ?
C11 C12 C13 . . 120.1(3) ?
C12 C13 C14 . . 120.3(3) ?
C13 C14 C9 . . 120.0(3) ?
F2 C15 F1 . . 106.2(2) ?
F2 C15 C16 . . 105.4(2) ?
F1 C15 C16 . . 105.6(2) ?
F2 C15 P1 . . 109.0(2) ?
F1 C15 P1 . . 111.7(2) ?
C16 C15 P1 . . 118.1(2) ?
F3 C16 F5 . . 108.9(3) ?
F3 C16 F4 . . 106.0(3) ?
F5 C16 F4 . . 107.8(3) ?
F3 C16 C15 . . 111.2(3) ?
F5 C16 C15 . . 111.5(3) ?
F4 C16 C15 . . 111.2(3) ?

loop_
_geom_bond_atom_site_label_1
_geom_bond_atom_site_label_2
_geom_bond_site_symmetry_2
_geom_bond_distance
_geom_bond_publ_flag
Cr1 C2 2 1.894(2) ?
Cr1 C2 . 1.894(2) yes
Cr1 C1 . 1.896(3) yes
Cr1 C1 2 1.896(3) ?
Cr1 P1 2 2.3368(6) ?
Cr1 P1 . 2.3368(6) yes
P1 C3 . 1.833(2) yes
P1 C9 . 1.835(2) yes
P1 C15 . 1.918(3) yes
O1 C1 . 1.139(3) ?
O2 C2 . 1.143(3) ?
F1 C15 . 1.361(3) ?
F2 C15 . 1.358(3) ?
F3 C16 . 1.302(4) ?
F4 C16 . 1.310(4) ?
F5 C16 . 1.305(4) ?
C3 C8 . 1.387(4) ?
C3 C4 . 1.389(4) ?
C4 C5 . 1.382(4) ?
C5 C6 . 1.378(4) ?
C6 C7 . 1.372(5) ?
C7 C8 . 1.382(4) ?
C9 C10 . 1.377(4) ?
C9 C14 . 1.396(4) ?
C10 C11 . 1.387(4) ?
C11 C12 . 1.362(5) ?
C12 C13 . 1.372(5) ?
C13 C14 . 1.381(4) ?
C15 C16 . 1.525(4) ?

loop_
_geom_hbond_atom_site_label_D
_geom_hbond_atom_site_label_H
_geom_hbond_atom_site_label_A
_geom_hbond_distance_DH
_geom_hbond_distance_HA
_geom_hbond_distance_DA
_geom_hbond_angle_DHA
C8 H8 F2 .96 2.38 3.111(4) 133

loop_
_geom_torsion_atom_site_label_1
_geom_torsion_atom_site_label_2
_geom_torsion_atom_site_label_3
_geom_torsion_atom_site_label_4
_geom_torsion
_geom_torsion_publ_flag
C3 P1 Cr1 C1 99.50(10) yes
C9 P1 Cr1 C1 -138.70(10) yes
C15 P1 Cr1 C1 -16.40(10) yes
